data_7020036
loop_
_publ_author_name
'Chen, Xiao-Chun'
'Tao, Tao'
'Wang, Yin-Ge'
'Peng, Yu-Xin'
'Huang, Wei'
'Qian, Hui-Fen'

_publ_section_title
;
 Azo-hydrazone tautomerism observed from UV-vis spectra by pH control and
 metal-ion complexation for two heterocyclic disperse yellow dyes.
;
_journal_issue 36
_journal_name_full 'Dalton transactions (Cambridge, England : 2003)'
_journal_page_first 11107
_journal_page_last 11115
_journal_paper_doi 10.1039/c2dt31102j
_journal_volume 41
_journal_year 2012
_chemical_formula_sum 'C64 H56 Cu2 N20 O20'
_chemical_formula_weight 1552.37
_chemical_name_systematic
;
?
;
_space_group_IT_number 2
_symmetry_cell_setting triclinic
_symmetry_space_group_name_Hall '-P 1'
_symmetry_space_group_name_H-M 'P -1'
_atom_sites_solution_hydrogens geom
_atom_sites_solution_primary direct
_atom_sites_solution_secondary difmap
_audit_creation_method SHELXL-97
_cell_angle_alpha 76.991(1)
_cell_angle_beta 72.708(1)
_cell_angle_gamma 65.931(1)
_cell_formula_units_Z 1
_cell_length_a 11.654(1)
_cell_length_b 12.926(1)
_cell_length_c 13.271(1)
_cell_measurement_reflns_used 3457
_cell_measurement_temperature 291(2)
_cell_measurement_theta_max 26.452
_cell_measurement_theta_min 2.230
_cell_volume 1730.4(2)
_computing_cell_refinement SMART
_computing_data_collection 'SMART (BRUKER 2000)'
_computing_data_reduction 'SAINT (BRUKER 2000)'
_computing_molecular_graphics SHELXTL
_computing_publication_material SHELXTL
_computing_structure_refinement 'SHELXL-97 (Sheldrick, 1997)'
_computing_structure_solution 'SHELXS-97 (Sheldrick, 1990)'
_diffrn_ambient_temperature 291(2)
_diffrn_measured_fraction_theta_full 0.996
_diffrn_measured_fraction_theta_max 0.996
_diffrn_measurement_device_type 'Bruker CCD area detector'
_diffrn_measurement_method 'phi and omega scans'
_diffrn_radiation_monochromator graphite
_diffrn_radiation_source 'fine-focus sealed tube'
_diffrn_radiation_type MoK\a
_diffrn_radiation_wavelength 0.71073
_diffrn_reflns_av_R_equivalents 0.0262
_diffrn_reflns_av_sigmaI/netI 0.0482
_diffrn_reflns_limit_h_max 12
_diffrn_reflns_limit_h_min -13
_diffrn_reflns_limit_k_max 15
_diffrn_reflns_limit_k_min -15
_diffrn_reflns_limit_l_max 15
_diffrn_reflns_limit_l_min -12
_diffrn_reflns_number 9792
_diffrn_reflns_theta_full 25.00
_diffrn_reflns_theta_max 25.00
_diffrn_reflns_theta_min 1.62
_exptl_absorpt_coefficient_mu 0.704
_exptl_absorpt_correction_T_max 0.9330
_exptl_absorpt_correction_T_min 0.9203
_exptl_absorpt_correction_type multi-scan
_exptl_absorpt_process_details 'SADABS, Bruker(2000)'
_exptl_crystal_colour blue
_exptl_crystal_density_diffrn 1.490
_exptl_crystal_density_method 'not measured'
_exptl_crystal_description block
_exptl_crystal_F_000 798
_exptl_crystal_size_max 0.12
_exptl_crystal_size_mid 0.12
_exptl_crystal_size_min 0.10
_refine_diff_density_max 1.087
_refine_diff_density_min -1.015
_refine_diff_density_rms 0.066
_refine_ls_extinction_method none
_refine_ls_goodness_of_fit_ref 0.974
_refine_ls_hydrogen_treatment constr
_refine_ls_matrix_type full
_refine_ls_number_parameters 478
_refine_ls_number_reflns 6060
_refine_ls_number_restraints 7
_refine_ls_restrained_S_all 0.977
_refine_ls_R_factor_all 0.0653
_refine_ls_R_factor_gt 0.0498
_refine_ls_shift/su_max 0.000
_refine_ls_shift/su_mean 0.000
_refine_ls_structure_factor_coef Fsqd
_refine_ls_weighting_details 'calc w=1/[\s^2^(Fo^2^)+(0.0930P)^2^] where P=(Fo^2^+2Fc^2^)/3'
_refine_ls_weighting_scheme calc
_refine_ls_wR_factor_gt 0.1376
_refine_ls_wR_factor_ref 0.1443
_reflns_number_gt 4554
_reflns_number_total 6060
_reflns_threshold_expression >2sigma(I)
_cod_data_source_file c2dt31102j.txt
_cod_data_source_block 3
_cod_depositor_comments
;
The following automatic conversions were performed:

'_symmetry_cell_setting' value 'Triclinic' changed to 'triclinic'
according to /home/saulius/struct/CIF-dictionaries/cif_core.dic
dictionary named 'cif_core.dic' version 2.4.1 from 2010-06-29.

Automatic conversion script
Id: cif_fix_values 1891 2012-01-12 08:04:46Z andrius 
;
_cod_original_cell_volume 1730.2(2)
_cod_original_sg_symbol_Hall -P_1
_cod_database_code 7020036

loop_
_symmetry_equiv_pos_as_xyz
'x, y, z'
'-x, -y, -z'

loop_
_atom_site_label
_atom_site_type_symbol
_atom_site_fract_x
_atom_site_fract_y
_atom_site_fract_z
_atom_site_U_iso_or_equiv
_atom_site_adp_type
_atom_site_occupancy
_atom_site_symmetry_multiplicity
_atom_site_calc_flag
_atom_site_refinement_flags
Cu1 Cu 0.40157(4) 0.23545(3) 0.19512(3) 0.03808(16) Uani 1 1 d .
C1 C 0.0789(3) 0.3196(3) 0.2121(3) 0.0460(8) Uani 1 1 d .
C2 C -0.0466(4) 0.3930(4) 0.2245(3) 0.0584(10) Uani 1 1 d .
H2 H -0.0774 0.4369 0.1655 0.070 Uiso 1 1 calc R
C3 C -0.1276(5) 0.4022(6) 0.3241(4) 0.1087(16) Uani 1 1 d .
C4 C -0.0805(4) 0.3345(4) 0.4119(3) 0.0709(13) Uani 1 1 d .
H4 H -0.1350 0.3375 0.4795 0.085 Uiso 1 1 calc R
C5 C 0.0470(4) 0.2638(3) 0.3975(3) 0.0584(10) Uani 1 1 d .
H5 H 0.0780 0.2214 0.4569 0.070 Uiso 1 1 calc R
C6 C 0.1315(3) 0.2527(3) 0.2988(3) 0.0416(8) Uani 1 1 d .
C7 C -0.3330(5) 0.4989(6) 0.4301(4) 0.1087(16) Uani 1 1 d .
H7A H -0.3615 0.4362 0.4603 0.163 Uiso 1 1 calc R
H7B H -0.4064 0.5678 0.4231 0.163 Uiso 1 1 calc R
H7C H -0.2877 0.5073 0.4757 0.163 Uiso 1 1 calc R
C8 C 0.3989(3) 0.0182(3) 0.3689(2) 0.0367(7) Uani 1 1 d .
C9 C 0.5162(3) 0.0134(3) 0.2920(3) 0.0386(7) Uani 1 1 d .
C10 C 0.6396(4) -0.1505(3) 0.3990(3) 0.0479(9) Uani 1 1 d .
C11 C 0.5184(4) -0.1431(3) 0.4746(3) 0.0425(8) Uani 1 1 d .
C12 C 0.4007(3) -0.0653(3) 0.4597(3) 0.0412(8) Uani 1 1 d .
C13 C 0.7495(3) -0.0820(3) 0.2240(3) 0.0538(9) Uani 1 1 d .
H13A H 0.8239 -0.1198 0.2553 0.065 Uiso 1 1 calc R
H13B H 0.7490 -0.0068 0.1911 0.065 Uiso 1 1 calc R
C14 C 0.7606(4) -0.1492(4) 0.1411(4) 0.0753(13) Uani 1 1 d .
H14A H 0.7650 -0.2248 0.1730 0.113 Uiso 1 1 calc R
H14B H 0.8374 -0.1537 0.0864 0.113 Uiso 1 1 calc R
H14C H 0.6864 -0.1124 0.1106 0.113 Uiso 1 1 calc R
C15 C 0.5302(4) -0.2221(3) 0.5693(3) 0.0531(9) Uani 1 1 d .
C16 C 0.2783(4) -0.0672(4) 0.5354(3) 0.0598(10) Uani 1 1 d .
H16A H 0.2310 -0.0892 0.5014 0.090 Uiso 1 1 calc R
H16B H 0.2273 0.0073 0.5571 0.090 Uiso 1 1 calc R
H16C H 0.2977 -0.1211 0.5966 0.090 Uiso 1 1 calc R
C17 C 0.7771(4) 0.1929(3) 0.0266(3) 0.0521(9) Uani 1 1 d .
C18 C 0.8775(4) 0.1267(4) -0.0428(3) 0.0614(10) Uani 1 1 d .
H18 H 0.9616 0.1187 -0.0466 0.074 Uiso 1 1 calc R
C19 C 0.8541(4) 0.0716(3) -0.1074(3) 0.0580(10) Uani 1 1 d U
C20 C 0.7313(4) 0.0790(3) -0.0999(3) 0.0592(10) Uani 1 1 d U
H20 H 0.7168 0.0384 -0.1414 0.071 Uiso 1 1 calc R
C21 C 0.6274(4) 0.1485(3) -0.0290(3) 0.0525(9) Uani 1 1 d .
H21 H 0.5439 0.1538 -0.0239 0.063 Uiso 1 1 calc R
C22 C 0.6476(3) 0.2089(3) 0.0331(3) 0.0417(8) Uani 1 1 d .
C23 C 0.9438(6) -0.0300(5) -0.2588(5) 0.1012(18) Uani 1 1 d .
H23A H 0.8991 -0.0820 -0.2297 0.152 Uiso 1 1 calc R
H23B H 1.0260 -0.0681 -0.3036 0.152 Uiso 1 1 calc R
H23C H 0.8934 0.0343 -0.3000 0.152 Uiso 1 1 calc R
C24 C 0.4627(3) 0.4620(3) 0.1551(2) 0.0366(7) Uani 1 1 d .
C25 C 0.3331(3) 0.4677(3) 0.2028(2) 0.0387(7) Uani 1 1 d .
C26 C 0.2843(4) 0.6427(3) 0.2758(3) 0.0560(10) Uani 1 1 d .
C27 C 0.4161(4) 0.6328(3) 0.2276(3) 0.0484(9) Uani 1 1 d .
C28 C 0.5027(3) 0.5487(3) 0.1657(3) 0.0419(8) Uani 1 1 d .
C29 C 0.1133(4) 0.5649(4) 0.3044(4) 0.0778(14) Uani 1 1 d U
H29A H 0.1110 0.4886 0.3235 0.093 Uiso 1 1 calc R
H29B H 0.0801 0.6019 0.3686 0.093 Uiso 1 1 calc R
C30 C 0.0343(6) 0.6278(6) 0.2310(7) 0.142(3) Uani 1 1 d U
H30A H 0.0235 0.7067 0.2225 0.213 Uiso 1 1 calc R
H30B H -0.0486 0.6206 0.2574 0.213 Uiso 1 1 calc R
H30C H 0.0748 0.5985 0.1636 0.213 Uiso 1 1 calc R
C31 C 0.4532(4) 0.7172(3) 0.2493(3) 0.0585(10) Uani 1 1 d .
C32 C 0.6366(4) 0.5465(3) 0.1110(3) 0.0569(10) Uani 1 1 d .
H32A H 0.6482 0.6096 0.1278 0.085 Uiso 1 1 calc R
H32B H 0.6481 0.5523 0.0355 0.085 Uiso 1 1 calc R
H32C H 0.6990 0.4762 0.1347 0.085 Uiso 1 1 calc R
N1 N 0.1573(3) 0.3116(3) 0.1010(2) 0.0561(8) Uani 1 1 d .
N2 N 0.2649(3) 0.1831(2) 0.2886(2) 0.0382(6) Uani 1 1 d .
N3 N 0.2798(3) 0.0945(2) 0.3601(2) 0.0394(6) Uani 1 1 d .
N4 N 0.6306(3) -0.0703(2) 0.3081(2) 0.0417(7) Uani 1 1 d .
N5 N 0.5414(4) -0.2807(3) 0.6454(3) 0.0739(11) Uani 1 1 d .
N6 N 0.8115(4) 0.2368(3) 0.1011(3) 0.0675(10) Uani 1 1 d .
N7 N 0.5385(3) 0.2852(2) 0.0970(2) 0.0381(6) Uani 1 1 d .
N8 N 0.5545(3) 0.3781(2) 0.0985(2) 0.0391(6) Uani 1 1 d .
N9 N 0.2491(3) 0.5575(2) 0.2567(2) 0.0519(8) Uani 1 1 d .
N10 N 0.4816(4) 0.7841(3) 0.2683(3) 0.0849(12) Uani 1 1 d .
O1 O 0.2617(3) 0.2320(3) 0.0823(2) 0.0672(8) Uani 1 1 d .
O2 O 0.1165(3) 0.3852(3) 0.0328(2) 0.0899(11) Uani 1 1 d .
O3 O -0.2498(3) 0.4775(4) 0.3292(3) 0.1128(15) Uani 1 1 d .
O4 O 0.5212(2) 0.08052(19) 0.20687(18) 0.0454(6) Uani 1 1 d .
O5 O 0.7440(3) -0.2201(2) 0.4118(2) 0.0697(8) Uani 1 1 d .
O6 O 0.7606(3) 0.2278(3) 0.1939(3) 0.0827(10) Uani 1 1 d .
O7 O 0.8950(4) 0.2790(4) 0.0632(3) 0.1148(14) Uani 1 1 d .
O8 O 0.9628(3) 0.0078(3) -0.1756(3) 0.0869(10) Uani 1 1 d .
O9 O 0.2903(2) 0.39505(18) 0.19506(18) 0.0424(5) Uani 1 1 d .
O10 O 0.2060(3) 0.7176(2) 0.3286(3) 0.0806(9) Uani 1 1 d .

loop_
_atom_site_aniso_label
_atom_site_aniso_U_11
_atom_site_aniso_U_22
_atom_site_aniso_U_33
_atom_site_aniso_U_23
_atom_site_aniso_U_13
_atom_site_aniso_U_12
Cu1 0.0365(3) 0.0326(2) 0.0400(3) -0.00181(16) -0.00579(17) -0.01109(18)
C1 0.043(2) 0.059(2) 0.0379(19) -0.0029(16) -0.0100(16) -0.0213(18)
C2 0.039(2) 0.077(3) 0.054(2) -0.002(2) -0.0195(18) -0.013(2)
C3 0.049(2) 0.145(4) 0.075(3) -0.005(2) -0.0097(18) 0.013(2)
C4 0.045(2) 0.094(3) 0.047(2) -0.004(2) -0.0017(19) -0.007(2)
C5 0.048(2) 0.063(2) 0.048(2) 0.0021(18) -0.0101(18) -0.009(2)
C6 0.040(2) 0.0434(18) 0.042(2) -0.0028(15) -0.0095(16) -0.0170(16)
C7 0.049(2) 0.145(4) 0.075(3) -0.005(2) -0.0097(18) 0.013(2)
C8 0.0425(19) 0.0332(16) 0.0348(18) -0.0039(13) -0.0092(14) -0.0141(15)
C9 0.0418(19) 0.0308(16) 0.0423(19) -0.0075(14) -0.0088(15) -0.0114(15)
C10 0.054(2) 0.0435(19) 0.045(2) -0.0025(16) -0.0164(18) -0.0152(18)
C11 0.056(2) 0.0385(17) 0.0341(18) 0.0009(14) -0.0155(16) -0.0171(16)
C12 0.050(2) 0.0413(18) 0.0354(18) -0.0058(14) -0.0099(15) -0.0188(16)
C13 0.040(2) 0.049(2) 0.061(2) 0.0015(18) -0.0073(18) -0.0124(17)
C14 0.060(3) 0.087(3) 0.063(3) -0.024(2) 0.007(2) -0.018(2)
C15 0.055(2) 0.051(2) 0.051(2) -0.0008(19) -0.0159(19) -0.0181(19)
C16 0.053(2) 0.066(3) 0.052(2) 0.0121(19) -0.0089(18) -0.025(2)
C17 0.043(2) 0.053(2) 0.050(2) -0.0121(18) -0.0015(17) -0.0102(18)
C18 0.046(2) 0.068(3) 0.064(3) -0.016(2) -0.0002(19) -0.019(2)
C19 0.047(2) 0.060(2) 0.056(2) -0.0132(19) -0.0004(19) -0.0138(19)
C20 0.075(3) 0.054(2) 0.051(2) -0.0116(19) -0.014(2) -0.025(2)
C21 0.053(2) 0.049(2) 0.048(2) -0.0026(17) -0.0077(18) -0.0166(18)
C22 0.048(2) 0.0365(17) 0.0329(18) -0.0015(14) -0.0026(15) -0.0145(16)
C23 0.098(4) 0.109(4) 0.094(4) -0.064(3) 0.011(3) -0.032(3)
C24 0.0393(18) 0.0324(16) 0.0330(17) 0.0016(13) -0.0091(14) -0.0105(14)
C25 0.045(2) 0.0307(16) 0.0354(18) 0.0017(13) -0.0110(15) -0.0105(15)
C26 0.073(3) 0.043(2) 0.047(2) -0.0083(17) -0.003(2) -0.022(2)
C27 0.068(3) 0.0404(19) 0.040(2) -0.0014(15) -0.0156(18) -0.0225(18)
C28 0.051(2) 0.0385(18) 0.0374(19) 0.0040(14) -0.0171(16) -0.0175(16)
C29 0.053(3) 0.057(3) 0.110(4) -0.037(3) 0.015(3) -0.017(2)
C30 0.069(4) 0.105(5) 0.210(8) 0.012(5) -0.011(5) -0.019(4)
C31 0.077(3) 0.051(2) 0.055(2) -0.0088(19) -0.022(2) -0.024(2)
C32 0.057(2) 0.056(2) 0.066(3) -0.0032(19) -0.017(2) -0.029(2)
N1 0.048(2) 0.072(2) 0.0477(19) -0.0040(17) -0.0149(16) -0.0209(18)
N2 0.0364(16) 0.0365(14) 0.0393(15) -0.0032(12) -0.0102(12) -0.0105(12)
N3 0.0401(16) 0.0375(15) 0.0402(16) -0.0033(12) -0.0087(12) -0.0147(13)
N4 0.0399(16) 0.0364(14) 0.0444(16) -0.0008(12) -0.0092(13) -0.0119(13)
N5 0.076(3) 0.076(2) 0.053(2) 0.0219(19) -0.0219(19) -0.021(2)
N6 0.053(2) 0.075(2) 0.074(3) -0.024(2) -0.0117(19) -0.0182(19)
N7 0.0385(16) 0.0347(14) 0.0352(15) -0.0009(11) -0.0062(12) -0.0110(12)
N8 0.0433(16) 0.0346(14) 0.0380(15) 0.0009(12) -0.0122(13) -0.0136(13)
N9 0.0471(18) 0.0424(16) 0.0590(19) -0.0153(14) 0.0028(15) -0.0151(14)
N10 0.108(3) 0.072(2) 0.094(3) -0.025(2) -0.030(3) -0.041(2)
O1 0.0654(19) 0.0746(19) 0.0501(16) -0.0183(14) -0.0128(14) -0.0091(16)
O2 0.065(2) 0.117(3) 0.0540(19) 0.0245(18) -0.0142(15) -0.0183(19)
O3 0.0476(19) 0.162(4) 0.066(2) -0.011(2) -0.0093(16) 0.019(2)
O4 0.0450(14) 0.0360(12) 0.0411(13) 0.0041(10) -0.0016(10) -0.0112(11)
O5 0.0491(17) 0.0675(18) 0.0682(19) 0.0109(14) -0.0193(14) -0.0030(15)
O6 0.069(2) 0.099(2) 0.073(2) -0.0243(19) -0.0218(18) -0.0123(19)
O7 0.094(3) 0.150(4) 0.134(3) -0.057(3) 0.005(2) -0.080(3)
O8 0.062(2) 0.097(2) 0.093(2) -0.051(2) 0.0075(17) -0.0179(18)
O9 0.0361(13) 0.0370(12) 0.0526(14) -0.0041(10) -0.0113(11) -0.0119(10)
O10 0.093(2) 0.0581(18) 0.080(2) -0.0339(17) 0.0210(18) -0.0320(17)

loop_
_atom_type_symbol
_atom_type_description
_atom_type_scat_dispersion_real
_atom_type_scat_dispersion_imag
_atom_type_scat_source
C C 0.0033 0.0016 'International Tables Vol C Tables 4.2.6.8 and 6.1.1.4'
H H 0.0000 0.0000 'International Tables Vol C Tables 4.2.6.8 and 6.1.1.4'
Cu Cu 0.3201 1.2651 'International Tables Vol C Tables 4.2.6.8 and 6.1.1.4'
N N 0.0061 0.0033 'International Tables Vol C Tables 4.2.6.8 and 6.1.1.4'
O O 0.0106 0.0060 'International Tables Vol C Tables 4.2.6.8 and 6.1.1.4'

loop_
_geom_angle_atom_site_label_1
_geom_angle_atom_site_label_2
_geom_angle_atom_site_label_3
_geom_angle
O4 Cu1 O9 173.04(10)
O4 Cu1 N2 88.45(10)
O9 Cu1 N2 93.26(10)
O4 Cu1 N7 90.91(10)
O9 Cu1 N7 87.64(10)
N2 Cu1 N7 177.79(11)
C2 C1 C6 122.4(3)
C2 C1 N1 116.2(3)
C6 C1 N1 121.4(3)
C1 C2 C3 120.1(4)
C1 C2 H2 120.0
C3 C2 H2 120.0
O3 C3 C2 116.2(4)
O3 C3 C4 124.5(5)
C2 C3 C4 119.3(4)
C5 C4 C3 119.3(4)
C5 C4 H4 120.3
C3 C4 H4 120.3
C4 C5 C6 123.0(4)
C4 C5 H5 118.5
C6 C5 H5 118.5
C5 C6 C1 115.8(3)
C5 C6 N2 120.8(3)
C1 C6 N2 123.2(3)
O3 C7 H7A 109.5
O3 C7 H7B 109.5
H7A C7 H7B 109.5
O3 C7 H7C 109.5
H7A C7 H7C 109.5
H7B C7 H7C 109.5
N3 C8 C12 115.1(3)
N3 C8 C9 124.7(3)
C12 C8 C9 120.1(3)
O4 C9 N4 116.9(3)
O4 C9 C8 123.7(3)
N4 C9 C8 119.4(3)
O5 C10 N4 120.7(4)
O5 C10 C11 123.7(3)
N4 C10 C11 115.7(3)
C12 C11 C15 121.5(3)
C12 C11 C10 123.6(3)
C15 C11 C10 114.8(3)
C11 C12 C8 117.8(3)
C11 C12 C16 121.5(3)
C8 C12 C16 120.7(3)
N4 C13 C14 111.2(3)
N4 C13 H13A 109.4
C14 C13 H13A 109.4
N4 C13 H13B 109.4
C14 C13 H13B 109.4
H13A C13 H13B 108.0
C13 C14 H14A 109.5
C13 C14 H14B 109.5
H14A C14 H14B 109.5
C13 C14 H14C 109.5
H14A C14 H14C 109.5
H14B C14 H14C 109.5
N5 C15 C11 176.6(4)
C12 C16 H16A 109.5
C12 C16 H16B 109.5
H16A C16 H16B 109.5
C12 C16 H16C 109.5
H16A C16 H16C 109.5
H16B C16 H16C 109.5
C18 C17 C22 121.8(4)
C18 C17 N6 116.0(4)
C22 C17 N6 121.9(3)
C17 C18 C19 119.7(4)
C17 C18 H18 120.2
C19 C18 H18 120.2
C20 C19 C18 120.8(4)
C20 C19 O8 124.4(4)
C18 C19 O8 114.8(4)
C19 C20 C21 119.4(4)
C19 C20 H20 120.3
C21 C20 H20 120.3
C22 C21 C20 120.9(4)
C22 C21 H21 119.6
C20 C21 H21 119.6
C21 C22 C17 117.2(3)
C21 C22 N7 118.6(3)
C17 C22 N7 124.1(3)
O8 C23 H23A 109.5
O8 C23 H23B 109.5
H23A C23 H23B 109.5
O8 C23 H23C 109.5
H23A C23 H23C 109.5
H23B C23 H23C 109.5
N8 C24 C28 115.3(3)
N8 C24 C25 124.6(3)
C28 C24 C25 120.1(3)
O9 C25 N9 117.4(3)
O9 C25 C24 123.5(3)
N9 C25 C24 119.0(3)
O10 C26 N9 120.4(4)
O10 C26 C27 124.4(4)
N9 C26 C27 115.2(3)
C28 C27 C31 121.1(4)
C28 C27 C26 123.6(3)
C31 C27 C26 115.3(3)
C27 C28 C24 118.1(3)
C27 C28 C32 121.6(3)
C24 C28 C32 120.3(3)
C30 C29 N9 110.3(5)
C30 C29 H29A 109.6
N9 C29 H29A 109.6
C30 C29 H29B 109.6
N9 C29 H29B 109.6
H29A C29 H29B 108.1
C29 C30 H30A 109.5
C29 C30 H30B 109.5
H30A C30 H30B 109.5
C29 C30 H30C 109.5
H30A C30 H30C 109.5
H30B C30 H30C 109.5
N10 C31 C27 178.9(5)
C28 C32 H32A 109.5
C28 C32 H32B 109.5
H32A C32 H32B 109.5
C28 C32 H32C 109.5
H32A C32 H32C 109.5
H32B C32 H32C 109.5
O2 N1 O1 122.5(3)
O2 N1 C1 118.1(3)
O1 N1 C1 119.4(3)
N3 N2 C6 110.8(3)
N3 N2 Cu1 126.6(2)
C6 N2 Cu1 121.7(2)
N2 N3 C8 121.5(3)
C9 N4 C10 123.1(3)
C9 N4 C13 119.3(3)
C10 N4 C13 117.5(3)
O6 N6 O7 124.1(4)
O6 N6 C17 119.4(4)
O7 N6 C17 116.4(4)
N8 N7 C22 112.0(3)
N8 N7 Cu1 125.0(2)
C22 N7 Cu1 121.5(2)
N7 N8 C24 121.7(3)
C25 N9 C26 123.8(3)
C25 N9 C29 119.1(3)
C26 N9 C29 117.0(3)
C3 O3 C7 118.5(4)
C9 O4 Cu1 122.8(2)
C19 O8 C23 117.3(4)
C25 O9 Cu1 119.9(2)

loop_
_geom_bond_atom_site_label_1
_geom_bond_atom_site_label_2
_geom_bond_distance
Cu1 O4 1.921(2)
Cu1 O9 1.938(2)
Cu1 N2 1.965(3)
Cu1 N7 1.970(3)
C1 C2 1.364(5)
C1 C6 1.410(4)
C1 N1 1.486(5)
C2 C3 1.375(6)
C2 H2 0.9300
C3 O3 1.350(5)
C3 C4 1.398(6)
C4 C5 1.372(5)
C4 H4 0.9300
C5 C6 1.381(5)
C5 H5 0.9300
C6 N2 1.426(4)
C7 O3 1.409(5)
C7 H7A 0.9600
C7 H7B 0.9600
C7 H7C 0.9600
C8 N3 1.357(4)
C8 C12 1.424(4)
C8 C9 1.431(5)
C9 O4 1.262(4)
C9 N4 1.371(4)
C10 O5 1.216(4)
C10 N4 1.402(4)
C10 C11 1.449(5)
C11 C12 1.371(5)
C11 C15 1.432(5)
C12 C16 1.486(5)
C13 N4 1.475(4)
C13 C14 1.497(6)
C13 H13A 0.9700
C13 H13B 0.9700
C14 H14A 0.9600
C14 H14B 0.9600
C14 H14C 0.9600
C15 N5 1.124(4)
C16 H16A 0.9600
C16 H16B 0.9600
C16 H16C 0.9600
C17 C18 1.359(5)
C17 C22 1.416(5)
C17 N6 1.460(5)
C18 C19 1.375(6)
C18 H18 0.9300
C19 C20 1.369(6)
C19 O8 1.381(5)
C20 C21 1.404(5)
C20 H20 0.9300
C21 C22 1.379(5)
C21 H21 0.9300
C22 N7 1.421(4)
C23 O8 1.409(6)
C23 H23A 0.9600
C23 H23B 0.9600
C23 H23C 0.9600
C24 N8 1.352(4)
C24 C28 1.425(5)
C24 C25 1.432(5)
C25 O9 1.263(4)
C25 N9 1.359(4)
C26 O10 1.211(4)
C26 N9 1.415(5)
C26 C27 1.441(5)
C27 C28 1.374(5)
C27 C31 1.435(5)
C28 C32 1.504(5)
C29 C30 1.422(8)
C29 N9 1.491(5)
C29 H29A 0.9700
C29 H29B 0.9700
C30 H30A 0.9600
C30 H30B 0.9600
C30 H30C 0.9600
C31 N10 1.142(5)
C32 H32A 0.9600
C32 H32B 0.9600
C32 H32C 0.9600
N1 O2 1.204(4)
N1 O1 1.231(4)
N2 N3 1.299(4)
N6 O6 1.200(5)
N6 O7 1.231(5)
N7 N8 1.294(4)

loop_
_geom_torsion_atom_site_label_1
_geom_torsion_atom_site_label_2
_geom_torsion_atom_site_label_3
_geom_torsion_atom_site_label_4
_geom_torsion
C6 C1 C2 C3 -1.3(7)
N1 C1 C2 C3 177.2(5)
C1 C2 C3 O3 179.4(5)
C1 C2 C3 C4 -0.8(9)
O3 C3 C4 C5 -177.7(6)
C2 C3 C4 C5 2.6(9)
C3 C4 C5 C6 -2.4(8)
C4 C5 C6 C1 0.3(6)
C4 C5 C6 N2 176.4(4)
C2 C1 C6 C5 1.6(5)
N1 C1 C6 C5 -176.9(3)
C2 C1 C6 N2 -174.4(3)
N1 C1 C6 N2 7.1(5)
N3 C8 C9 O4 0.0(5)
C12 C8 C9 O4 176.0(3)
N3 C8 C9 N4 -177.8(3)
C12 C8 C9 N4 -1.9(4)
O5 C10 C11 C12 -179.5(3)
N4 C10 C11 C12 1.3(5)
O5 C10 C11 C15 2.2(5)
N4 C10 C11 C15 -177.1(3)
C15 C11 C12 C8 173.2(3)
C10 C11 C12 C8 -5.1(5)
C15 C11 C12 C16 -6.8(5)
C10 C11 C12 C16 175.0(3)
N3 C8 C12 C11 -178.4(3)
C9 C8 C12 C11 5.3(5)
N3 C8 C12 C16 1.6(5)
C9 C8 C12 C16 -174.8(3)
C12 C11 C15 N5 -101(8)
C10 C11 C15 N5 77(8)
C22 C17 C18 C19 -1.3(6)
N6 C17 C18 C19 172.7(4)
C17 C18 C19 C20 -2.5(7)
C17 C18 C19 O8 179.3(4)
C18 C19 C20 C21 3.3(6)
O8 C19 C20 C21 -178.8(4)
C19 C20 C21 C22 -0.2(6)
C20 C21 C22 C17 -3.4(5)
C20 C21 C22 N7 174.9(3)
C18 C17 C22 C21 4.2(6)
N6 C17 C22 C21 -169.5(3)
C18 C17 C22 N7 -174.0(3)
N6 C17 C22 N7 12.3(5)
N8 C24 C25 O9 -1.3(5)
C28 C24 C25 O9 178.7(3)
N8 C24 C25 N9 -179.1(3)
C28 C24 C25 N9 0.9(5)
O10 C26 C27 C28 -178.3(4)
N9 C26 C27 C28 1.0(5)
O10 C26 C27 C31 2.4(6)
N9 C26 C27 C31 -178.3(3)
C31 C27 C28 C24 174.6(3)
C26 C27 C28 C24 -4.7(5)
C31 C27 C28 C32 -5.0(5)
C26 C27 C28 C32 175.8(3)
N8 C24 C28 C27 -176.3(3)
C25 C24 C28 C27 3.7(4)
N8 C24 C28 C32 3.3(4)
C25 C24 C28 C32 -176.7(3)
C28 C27 C31 N10 -136(25)
C26 C27 C31 N10 43(25)
C2 C1 N1 O2 15.7(5)
C6 C1 N1 O2 -165.8(4)
C2 C1 N1 O1 -165.6(4)
C6 C1 N1 O1 13.0(5)
C5 C6 N2 N3 34.6(4)
C1 C6 N2 N3 -149.6(3)
C5 C6 N2 Cu1 -135.0(3)
C1 C6 N2 Cu1 40.8(4)
O4 Cu1 N2 N3 27.1(3)
O9 Cu1 N2 N3 -146.2(3)
N7 Cu1 N2 N3 100(3)
O4 Cu1 N2 C6 -165.2(2)
O9 Cu1 N2 C6 21.6(2)
N7 Cu1 N2 C6 -92(3)
C6 N2 N3 C8 -177.2(3)
Cu1 N2 N3 C8 -8.3(4)
C12 C8 N3 N2 171.6(3)
C9 C8 N3 N2 -12.2(5)
O4 C9 N4 C10 179.9(3)
C8 C9 N4 C10 -2.2(5)
O4 C9 N4 C13 -3.8(4)
C8 C9 N4 C13 174.2(3)
O5 C10 N4 C9 -176.8(3)
C11 C10 N4 C9 2.5(5)
O5 C10 N4 C13 6.8(5)
C11 C10 N4 C13 -173.9(3)
C14 C13 N4 C9 -82.5(4)
C14 C13 N4 C10 94.0(4)
C18 C17 N6 O6 -131.7(4)
C22 C17 N6 O6 42.4(5)
C18 C17 N6 O7 46.6(6)
C22 C17 N6 O7 -139.3(4)
C21 C22 N7 N8 -140.9(3)
C17 C22 N7 N8 37.3(4)
C21 C22 N7 Cu1 52.2(4)
C17 C22 N7 Cu1 -129.6(3)
O4 Cu1 N7 N8 -139.2(2)
O9 Cu1 N7 N8 34.0(2)
N2 Cu1 N7 N8 148(3)
O4 Cu1 N7 C22 25.9(2)
O9 Cu1 N7 C22 -160.9(2)
N2 Cu1 N7 C22 -47(3)
C22 N7 N8 C24 -179.5(3)
Cu1 N7 N8 C24 -13.2(4)
C28 C24 N8 N7 168.6(3)
C25 C24 N8 N7 -11.4(5)
O9 C25 N9 C26 177.2(3)
C24 C25 N9 C26 -4.9(5)
O9 C25 N9 C29 0.7(5)
C24 C25 N9 C29 178.7(3)
O10 C26 N9 C25 -176.6(4)
C27 C26 N9 C25 4.0(5)
O10 C26 N9 C29 -0.1(6)
C27 C26 N9 C29 -179.5(4)
C30 C29 N9 C25 -90.9(5)
C30 C29 N9 C26 92.4(5)
C2 C3 O3 C7 -173.6(6)
C4 C3 O3 C7 6.7(11)
N4 C9 O4 Cu1 -150.8(2)
C8 C9 O4 Cu1 31.3(4)
O9 Cu1 O4 C9 66.8(9)
N2 Cu1 O4 C9 -37.5(3)
N7 Cu1 O4 C9 144.6(3)
C20 C19 O8 C23 15.4(7)
C18 C19 O8 C23 -166.5(5)
N9 C25 O9 Cu1 -145.8(2)
C24 C25 O9 Cu1 36.3(4)
O4 Cu1 O9 C25 34.0(9)
N2 Cu1 O9 C25 138.1(2)
N7 Cu1 O9 C25 -44.0(2)
